data_4107231
loop_
_publ_author_name
'Senmiao Xu'
'Lev N. Zakharov'
'Shih-Yuan Liu'

_publ_section_title
;
 A 1,3-Dihydro-1,3-azaborine Debuts
;
_journal_name_full 'Journal of the American Chemical Society'
_journal_page_first 20152
_journal_page_last 20155
_journal_paper_doi 10.1021/ja2097089
_journal_volume 133
_journal_year 2011
_chemical_formula_sum 'C11 H21 B N2'
_chemical_formula_weight 192.11
_chemical_name_systematic
;
 ?
;
_space_group_IT_number 14
_symmetry_cell_setting monoclinic
_symmetry_space_group_name_Hall '-P 2ybc'
_symmetry_space_group_name_H-M 'P 1 21/c 1'
_atom_sites_solution_hydrogens difmap
_atom_sites_solution_primary direct
_atom_sites_solution_secondary difmap
_audit_creation_method SHELXLTL
_cell_angle_alpha 90.00
_cell_angle_beta 111.968(3)
_cell_angle_gamma 90.00
_cell_formula_units_Z 4
_cell_length_a 13.580(3)
_cell_length_b 6.7581(14)
_cell_length_c 14.637(3)
_cell_measurement_reflns_used 2049
_cell_measurement_temperature 173(2)
_cell_measurement_theta_max 26.09
_cell_measurement_theta_min 2.83
_cell_volume 1245.8(5)
_computing_cell_refinement 'Bruker SAINT'
_computing_data_collection 'Bruker SMART'
_computing_data_reduction 'Bruker SAINT'
_computing_molecular_graphics 'Bruker SHELXTL'
_computing_publication_material 'Bruker SHELXTL'
_computing_structure_refinement 'Bruker SHELXTL'
_computing_structure_solution 'Bruker SHELXTL'
_diffrn_ambient_temperature 173(2)
_diffrn_measured_fraction_theta_full 1.000
_diffrn_measured_fraction_theta_max 1.000
_diffrn_measurement_device_type 'Bruker Apex CCD area detector'
_diffrn_measurement_method 'phi and omega scans'
_diffrn_radiation_monochromator graphite
_diffrn_radiation_source 'fine-focus sealed tube'
_diffrn_radiation_type MoK\a
_diffrn_radiation_wavelength 0.71073
_diffrn_reflns_av_R_equivalents 0.0332
_diffrn_reflns_av_sigmaI/netI 0.0239
_diffrn_reflns_limit_h_max 16
_diffrn_reflns_limit_h_min -16
_diffrn_reflns_limit_k_max 8
_diffrn_reflns_limit_k_min -8
_diffrn_reflns_limit_l_max 17
_diffrn_reflns_limit_l_min -17
_diffrn_reflns_number 11362
_diffrn_reflns_theta_full 25.00
_diffrn_reflns_theta_max 25.00
_diffrn_reflns_theta_min 1.62
_exptl_absorpt_coefficient_mu 0.060
_exptl_absorpt_correction_T_max 0.9988
_exptl_absorpt_correction_T_min 0.9777
_exptl_absorpt_correction_type multi-scan
_exptl_absorpt_process_details SADABS
_exptl_crystal_colour colorless
_exptl_crystal_density_diffrn 1.024
_exptl_crystal_description Plate
_exptl_crystal_F_000 424
_exptl_crystal_size_max 0.38
_exptl_crystal_size_mid 0.18
_exptl_crystal_size_min 0.02
_refine_diff_density_max 0.212
_refine_diff_density_min -0.165
_refine_diff_density_rms 0.032
_refine_ls_extinction_method none
_refine_ls_goodness_of_fit_ref 1.033
_refine_ls_hydrogen_treatment refall
_refine_ls_matrix_type full
_refine_ls_number_parameters 211
_refine_ls_number_reflns 2186
_refine_ls_number_restraints 0
_refine_ls_restrained_S_all 1.033
_refine_ls_R_factor_all 0.0684
_refine_ls_R_factor_gt 0.0472
_refine_ls_shift/su_max 0.000
_refine_ls_shift/su_mean 0.000
_refine_ls_structure_factor_coef Fsqd
_refine_ls_weighting_details 'calc w=1/[\s^2^(Fo^2^)+(0.0649P)^2^+0.3071P] where P=(Fo^2^+2Fc^2^)/3'
_refine_ls_weighting_scheme calc
_refine_ls_wR_factor_gt 0.1196
_refine_ls_wR_factor_ref 0.1346
_reflns_number_gt 1608
_reflns_number_total 2186
_reflns_threshold_expression >2sigma(I)
_cod_data_source_file ja2097089_si_002.cif
_cod_data_source_block liu111
_cod_original_cell_volume 1245.8(4)
_cod_database_code 4107231

loop_
_symmetry_equiv_pos_as_xyz
'x, y, z'
'-x, y+1/2, -z+1/2'
'-x, -y, -z'
'x, -y-1/2, z-1/2'

loop_
_atom_site_label
_atom_site_type_symbol
_atom_site_fract_x
_atom_site_fract_y
_atom_site_fract_z
_atom_site_U_iso_or_equiv
_atom_site_adp_type
_atom_site_occupancy
_atom_site_symmetry_multiplicity
_atom_site_calc_flag
N1 N 0.50775(10) 0.75116(17) 0.26993(9) 0.0284(4) Uani 1 1 d
N2 N 0.23245(11) 0.7790(2) 0.28419(9) 0.0358(4) Uani 1 1 d
B1 B 0.34568(15) 0.7619(3) 0.31434(13) 0.0294(4) Uani 1 1 d
C1 C 0.40105(13) 0.7588(2) 0.24093(12) 0.0296(4) Uani 1 1 d
C2 C 0.42615(13) 0.7466(2) 0.41990(12) 0.0311(4) Uani 1 1 d
C3 C 0.53278(13) 0.7404(2) 0.43908(12) 0.0329(4) Uani 1 1 d
C4 C 0.57406(13) 0.7437(2) 0.36558(12) 0.0327(4) Uani 1 1 d
C5 C 0.55473(16) 0.7517(3) 0.19386(13) 0.0345(4) Uani 1 1 d
C6 C 0.16330(15) 0.8115(3) 0.18063(13) 0.0481(5) Uani 1 1 d
C7 C 0.0812(2) 0.6523(5) 0.1388(2) 0.0770(8) Uani 1 1 d
C8 C 0.1135(2) 1.0179(4) 0.16399(19) 0.0710(8) Uani 1 1 d
C9 C 0.17737(14) 0.7777(3) 0.35378(13) 0.0396(5) Uani 1 1 d
C10 C 0.19003(19) 0.5808(4) 0.40744(17) 0.0552(6) Uani 1 1 d
C11 C 0.20682(18) 0.9522(4) 0.42428(16) 0.0518(6) Uani 1 1 d
H1 H 0.3666(13) 0.764(2) 0.1707(14) 0.032(4) Uiso 1 1 d
H2 H 0.4070(14) 0.745(2) 0.4780(14) 0.039(5) Uiso 1 1 d
H3 H 0.5841(14) 0.736(2) 0.5038(14) 0.033(4) Uiso 1 1 d
H4 H 0.6479(14) 0.740(2) 0.3773(11) 0.028(4) Uiso 1 1 d
H5A H 0.5319(14) 0.866(3) 0.1535(14) 0.054(6) Uiso 1 1 d
H5B H 0.5283(15) 0.635(3) 0.1526(14) 0.058(6) Uiso 1 1 d
H5C H 0.6303(17) 0.743(3) 0.2245(14) 0.051(6) Uiso 1 1 d
H6 H 0.2104(15) 0.801(3) 0.1453(14) 0.054(6) Uiso 1 1 d
H7A H 0.030(2) 0.644(4) 0.1703(19) 0.093(9) Uiso 1 1 d
H7B H 0.0404(19) 0.675(4) 0.069(2) 0.084(7) Uiso 1 1 d
H7C H 0.1173(19) 0.512(4) 0.1549(17) 0.078(8) Uiso 1 1 d
H8A H 0.177(3) 1.132(5) 0.195(2) 0.129(11) Uiso 1 1 d
H8B H 0.060(2) 1.027(4) 0.1972(19) 0.097(9) Uiso 1 1 d
H8C H 0.0728(18) 1.045(4) 0.0941(19) 0.085(7) Uiso 1 1 d
H9 H 0.1019(14) 0.789(2) 0.3140(12) 0.031(4) Uiso 1 1 d
H10A H 0.1651(17) 0.469(4) 0.3609(16) 0.072(7) Uiso 1 1 d
H10B H 0.1452(16) 0.581(3) 0.4461(15) 0.063(6) Uiso 1 1 d
H10C H 0.2657(17) 0.554(3) 0.4493(15) 0.058(6) Uiso 1 1 d
H11A H 0.1978(16) 1.080(3) 0.3887(15) 0.064(7) Uiso 1 1 d
H11B H 0.1607(17) 0.952(3) 0.4623(15) 0.068(6) Uiso 1 1 d
H11C H 0.2799(16) 0.948(3) 0.4677(13) 0.046(5) Uiso 1 1 d

loop_
_atom_site_aniso_label
_atom_site_aniso_U_11
_atom_site_aniso_U_22
_atom_site_aniso_U_33
_atom_site_aniso_U_23
_atom_site_aniso_U_13
_atom_site_aniso_U_12
N1 0.0348(7) 0.0270(8) 0.0251(7) -0.0001(5) 0.0133(6) 0.0000(6)
N2 0.0320(8) 0.0509(10) 0.0247(7) 0.0020(6) 0.0108(6) 0.0011(6)
B1 0.0355(10) 0.0251(9) 0.0272(9) 0.0007(7) 0.0112(8) -0.0015(8)
C1 0.0347(9) 0.0289(9) 0.0231(8) 0.0002(6) 0.0083(7) 0.0005(7)
C2 0.0380(9) 0.0329(9) 0.0249(8) 0.0000(7) 0.0146(7) 0.0012(7)
C3 0.0359(9) 0.0391(10) 0.0202(8) 0.0004(7) 0.0064(7) 0.0013(7)
C4 0.0290(9) 0.0376(10) 0.0298(9) 0.0004(7) 0.0088(7) 0.0007(7)
C5 0.0412(11) 0.0366(10) 0.0305(9) 0.0025(8) 0.0191(8) 0.0029(8)
C6 0.0327(10) 0.0813(15) 0.0288(9) 0.0019(9) 0.0098(8) 0.0035(10)
C7 0.0645(17) 0.109(3) 0.0443(14) -0.0182(15) 0.0051(12) -0.0195(17)
C8 0.0568(15) 0.093(2) 0.0513(14) 0.0272(13) 0.0066(12) 0.0184(14)
C9 0.0311(10) 0.0562(12) 0.0330(9) 0.0010(8) 0.0139(8) 0.0004(8)
C10 0.0532(14) 0.0648(15) 0.0530(13) 0.0100(11) 0.0258(11) -0.0101(11)
C11 0.0471(13) 0.0652(15) 0.0448(11) -0.0083(11) 0.0190(10) 0.0086(10)

loop_
_atom_type_symbol
_atom_type_description
_atom_type_scat_dispersion_real
_atom_type_scat_dispersion_imag
_atom_type_scat_source
C C 0.0033 0.0016 'International Tables Vol C Tables 4.2.6.8 and 6.1.1.4'
H H 0.0000 0.0000 'International Tables Vol C Tables 4.2.6.8 and 6.1.1.4'
B B 0.0013 0.0007 'International Tables Vol C Tables 4.2.6.8 and 6.1.1.4'
N N 0.0061 0.0033 'International Tables Vol C Tables 4.2.6.8 and 6.1.1.4'

loop_
_geom_angle_atom_site_label_1
_geom_angle_atom_site_label_2
_geom_angle_atom_site_label_3
_geom_angle
C1 N1 C4 123.19(13)
C1 N1 C5 118.61(13)
C4 N1 C5 118.20(14)
B1 N2 C6 121.73(14)
B1 N2 C9 123.31(13)
C6 N2 C9 114.86(14)
N2 B1 C1 122.53(14)
N2 B1 C2 126.52(15)
C1 B1 C2 110.95(15)
N1 C1 B1 122.22(14)
N1 C1 H1 112.0(10)
B1 C1 H1 125.8(10)
C3 C2 B1 120.77(15)
C3 C2 H2 115.2(10)
B1 C2 H2 124.0(11)
C2 C3 C4 122.96(15)
C2 C3 H3 122.3(10)
C4 C3 H3 114.8(10)
N1 C4 C3 119.85(15)
N1 C4 H4 115.8(9)
C3 C4 H4 124.4(10)
N1 C5 H5A 109.8(11)
N1 C5 H5B 107.5(11)
H5A C5 H5B 108.2(17)
N1 C5 H5C 109.7(12)
H5A C5 H5C 112.7(16)
H5B C5 H5C 108.7(15)
N2 C6 C7 113.72(19)
N2 C6 C8 111.98(17)
C7 C6 C8 111.8(2)
N2 C6 H6 104.2(12)
C7 C6 H6 105.5(12)
C8 C6 H6 109.1(12)
C6 C7 H7A 113.8(16)
C6 C7 H7B 110.9(15)
H7A C7 H7B 107(2)
C6 C7 H7C 109.8(13)
H7A C7 H7C 101(2)
H7B C7 H7C 114(2)
C6 C8 H8A 109.8(17)
C6 C8 H8B 109.2(15)
H8A C8 H8B 110(2)
C6 C8 H8C 112.4(15)
H8A C8 H8C 110(2)
H8B C8 H8C 105.3(19)
N2 C9 C11 113.11(15)
N2 C9 C10 111.96(16)
C11 C9 C10 112.22(17)
N2 C9 H9 106.2(9)
C11 C9 H9 107.1(9)
C10 C9 H9 105.7(9)
C9 C10 H10A 111.6(13)
C9 C10 H10B 109.0(13)
H10A C10 H10B 105.8(17)
C9 C10 H10C 111.4(12)
H10A C10 H10C 107.3(17)
H10B C10 H10C 111.6(16)
C9 C11 H11A 111.7(12)
C9 C11 H11B 108.8(13)
H11A C11 H11B 108.6(17)
C9 C11 H11C 111.9(11)
H11A C11 H11C 105.5(16)
H11B C11 H11C 110.3(16)

loop_
_geom_bond_atom_site_label_1
_geom_bond_atom_site_label_2
_geom_bond_distance
N1 C1 1.350(2)
N1 C4 1.353(2)
N1 C5 1.476(2)
N2 B1 1.437(2)
N2 C6 1.471(2)
N2 C9 1.472(2)
B1 C1 1.525(2)
B1 C2 1.526(2)
C1 H1 0.957(18)
C2 C3 1.369(2)
C2 H2 0.978(19)
C3 C4 1.387(2)
C3 H3 0.944(18)
C4 H4 0.953(17)
C5 H5A 0.95(2)
C5 H5B 0.98(2)
C5 H5C 0.96(2)
C6 C7 1.505(3)
C6 C8 1.529(3)
C6 H6 0.96(2)
C7 H7A 0.97(3)
C7 H7B 0.98(3)
C7 H7C 1.05(3)
C8 H8A 1.12(4)
C8 H8B 1.01(3)
C8 H8C 0.98(3)
C9 C11 1.519(3)
C9 C10 1.522(3)
C9 H9 0.974(17)
C10 H10A 0.99(2)
C10 H10B 0.97(2)
C10 H10C 1.00(2)
C11 H11A 0.99(2)
C11 H11B 0.98(2)
C11 H11C 0.958(19)

loop_
_geom_torsion_atom_site_label_1
_geom_torsion_atom_site_label_2
_geom_torsion_atom_site_label_3
_geom_torsion_atom_site_label_4
_geom_torsion
C6 N2 B1 C1 -5.2(2)
C9 N2 B1 C1 178.57(15)
C6 N2 B1 C2 174.15(17)
C9 N2 B1 C2 -2.1(3)
C4 N1 C1 B1 0.7(2)
C5 N1 C1 B1 -179.12(15)
N2 B1 C1 N1 177.12(14)
C2 B1 C1 N1 -2.4(2)
N2 B1 C2 C3 -176.86(16)
C1 B1 C2 C3 2.6(2)
B1 C2 C3 C4 -1.2(2)
C1 N1 C4 C3 1.1(2)
C5 N1 C4 C3 -179.15(15)
C2 C3 C4 N1 -0.8(2)
B1 N2 C6 C7 121.0(2)
C9 N2 C6 C7 -62.5(2)
B1 N2 C6 C8 -111.1(2)
C9 N2 C6 C8 65.4(2)
B1 N2 C9 C11 63.6(2)
C6 N2 C9 C11 -112.80(19)
B1 N2 C9 C10 -64.3(2)
C6 N2 C9 C10 119.22(18)
